data_7212669
loop_
_publ_author_name
'Clemente-Juan, Juan M.'
'Coronado, Eugenio'
'M\'inguez Espallargas, Guillermo'
'Adams, Harry'
'Brammer, Lee'

_publ_section_title
;
 Effects of halogen bonding in ferromagnetic chains based on Co(ii)
 coordination polymers
;
_journal_issue 8
_journal_name_full CrystEngComm
_journal_page_first 2339
_journal_paper_doi 10.1039/c003078c
_journal_volume 12
_journal_year 2010
_chemical_formula_moiety 'C10 H6 Cl6 Co N2 '
_chemical_formula_sum 'C10 H6 Cl6 Co N2'
_chemical_formula_weight 425.80
_chemical_name_systematic
;
?
;
_space_group_IT_number 117
_symmetry_cell_setting tetragonal
_symmetry_space_group_name_Hall 'P -4 -2ab'
_symmetry_space_group_name_H-M 'P -4 b 2'
_atom_sites_solution_hydrogens geom
_atom_sites_solution_primary direct
_atom_sites_solution_secondary difmap
_audit_creation_method SHELXL-97
_cell_angle_alpha 90.00
_cell_angle_beta 90.00
_cell_angle_gamma 90.00
_cell_formula_units_Z 2
_cell_length_a 13.7352(11)
_cell_length_b 13.7352(11)
_cell_length_c 3.6340(4)
_cell_measurement_reflns_used 2748
_cell_measurement_temperature 150(2)
_cell_measurement_theta_max 55.005
_cell_measurement_theta_min 5.932
_cell_volume 685.57(11)
_computing_cell_refinement 'Bruker SMART'
_computing_data_collection 'Bruker SMART'
_computing_data_reduction 'Bruker SAINT'
_computing_molecular_graphics 'Bruker SHELXTL'
_computing_publication_material 'Bruker SHELXTL'
_computing_structure_refinement 'SHELXL-97 (Sheldrick, 1997)'
_computing_structure_solution 'SHELXS-97 (Sheldrick, 1990)'
_diffrn_ambient_temperature 150(2)
_diffrn_detector_area_resol_mean 100
_diffrn_measured_fraction_theta_full 0.996
_diffrn_measured_fraction_theta_max 0.996
_diffrn_measurement_device_type 'Bruker SMART 1000 CCD'
_diffrn_measurement_method 'phi and omega scans'
_diffrn_radiation_monochromator graphite
_diffrn_radiation_source 'fine-focus sealed tube'
_diffrn_radiation_type MoK\a
_diffrn_radiation_wavelength 0.71073
_diffrn_reflns_av_R_equivalents 0.0259
_diffrn_reflns_av_sigmaI/netI 0.0187
_diffrn_reflns_limit_h_max 15
_diffrn_reflns_limit_h_min -17
_diffrn_reflns_limit_k_max 17
_diffrn_reflns_limit_k_min -16
_diffrn_reflns_limit_l_max 4
_diffrn_reflns_limit_l_min -4
_diffrn_reflns_number 4244
_diffrn_reflns_theta_full 27.54
_diffrn_reflns_theta_max 27.54
_diffrn_reflns_theta_min 2.10
_diffrn_standards_decay_% 0
_diffrn_standards_number 0
_exptl_absorpt_coefficient_mu 2.403
_exptl_absorpt_correction_T_max 0.6451
_exptl_absorpt_correction_T_min 0.5631
_exptl_absorpt_correction_type multi-scan
_exptl_absorpt_process_details SADABS
_exptl_crystal_colour VIOLET
_exptl_crystal_density_diffrn 2.063
_exptl_crystal_density_method 'not measured'
_exptl_crystal_description BLOCK
_exptl_crystal_F_000 418
_exptl_crystal_size_max 0.27
_exptl_crystal_size_mid 0.24
_exptl_crystal_size_min 0.20
_refine_diff_density_max 0.466
_refine_diff_density_min -1.200
_refine_diff_density_rms 0.121
_refine_ls_abs_structure_details 'Flack H D (1983), Acta Cryst. A39, 876-881'
_refine_ls_abs_structure_Flack 0.06(5)
_refine_ls_extinction_method none
_refine_ls_goodness_of_fit_ref 1.179
_refine_ls_hydrogen_treatment constr
_refine_ls_matrix_type full
_refine_ls_number_parameters 46
_refine_ls_number_reflns 790
_refine_ls_number_restraints 0
_refine_ls_restrained_S_all 1.179
_refine_ls_R_factor_all 0.0307
_refine_ls_R_factor_gt 0.0288
_refine_ls_shift/su_max 0.000
_refine_ls_shift/su_mean 0.000
_refine_ls_structure_factor_coef Fsqd
_refine_ls_weighting_details 'calc w=1/[\s^2^(Fo^2^)+(0.0474P)^2^+1.0297P] where P=(Fo^2^+2Fc^2^)/3'
_refine_ls_weighting_scheme calc
_refine_ls_wR_factor_gt 0.0888
_refine_ls_wR_factor_ref 0.0896
_reflns_number_gt 757
_reflns_number_total 790
_reflns_threshold_expression >2sigma(I)
_cod_data_source_file c003078c.txt
_cod_data_source_block 1
_cod_depositor_comments
;
The following automatic conversions were performed:

'_symmetry_cell_setting' value 'Tetragonal' changed to 'tetragonal'
according to /home/saulius/struct/CIF-dictionaries/cif_core.dic
dictionary named 'cif_core.dic' version 2.4.2 from
2011-04-26.

'_exptl_absorpt_correction_type' value 'MULTI-SCAN'
changed to 'multi-scan' according to
/home/saulius/struct/CIF-dictionaries/cif_core.dic dictionary named
'cif_core.dic' version 2.4.2 from 2011-04-26.

Automatic conversion script
Id: cif_fix_values 1891 2012-01-12 08:04:46Z andrius 
;
_cod_original_sg_symbol_H-M P-4b2
_cod_database_code 7212669

loop_
_symmetry_equiv_pos_as_xyz
'x, y, z'
'-x, -y, z'
'y, -x, -z'
'-y, x, -z'
'x+1/2, -y+1/2, z'
'-x+1/2, y+1/2, z'
'y+1/2, x+1/2, -z'
'-y+1/2, -x+1/2, -z'

loop_
_atom_site_label
_atom_site_type_symbol
_atom_site_fract_x
_atom_site_fract_y
_atom_site_fract_z
_atom_site_U_iso_or_equiv
_atom_site_adp_type
_atom_site_occupancy
_atom_site_symmetry_multiplicity
_atom_site_calc_flag
_atom_site_refinement_flags
Co1 Co 0.5000 0.0000 0.5000 0.0181(2) Uani 1 4 d S
Cl1 Cl 0.41370(5) 0.08630(5) 0.0000 0.0148(2) Uani 1 2 d S
N1 N 0.6127(2) 0.1127(2) 0.5000 0.0174(8) Uani 1 2 d S
C2 C 0.7044(3) 0.0916(3) 0.3995(10) 0.0168(7) Uani 1 1 d .
H2 H 0.7203 0.0268 0.3308 0.020 Uiso 1 1 calc R
C3 C 0.7757(3) 0.1620(3) 0.3942(10) 0.0158(7) Uani 1 1 d .
Cl3 Cl 0.89191(6) 0.12978(7) 0.2488(3) 0.0221(2) Uani 1 1 d .
C4 C 0.7562(2) 0.2562(2) 0.5000 0.0165(9) Uani 1 2 d S
H4 H 0.8051 0.3051 0.5000 0.020 Uiso 1 2 calc SR

loop_
_atom_site_aniso_label
_atom_site_aniso_U_11
_atom_site_aniso_U_22
_atom_site_aniso_U_33
_atom_site_aniso_U_23
_atom_site_aniso_U_13
_atom_site_aniso_U_12
Co1 0.0167(3) 0.0167(3) 0.0209(4) 0.000 0.000 -0.0010(3)
Cl1 0.0133(3) 0.0133(3) 0.0179(5) 0.0011(4) 0.0011(4) 0.0009(4)
N1 0.0154(12) 0.0154(12) 0.021(2) 0.0034(16) -0.0034(16) -0.0026(14)
C2 0.0166(17) 0.0145(16) 0.0193(17) -0.0008(13) -0.0031(13) 0.0005(14)
C3 0.0125(16) 0.0215(18) 0.0134(16) 0.0015(13) -0.0002(12) 0.0002(13)
Cl3 0.0149(4) 0.0249(4) 0.0267(4) -0.0017(4) 0.0032(4) -0.0008(3)
C4 0.0171(13) 0.0171(13) 0.015(2) 0.0020(17) -0.0020(17) -0.0076(18)

loop_
_atom_type_symbol
_atom_type_description
_atom_type_scat_dispersion_real
_atom_type_scat_dispersion_imag
_atom_type_scat_source
C C 0.0033 0.0016 'International Tables Vol C Tables 4.2.6.8 and 6.1.1.4'
H H 0.0000 0.0000 'International Tables Vol C Tables 4.2.6.8 and 6.1.1.4'
N N 0.0061 0.0033 'International Tables Vol C Tables 4.2.6.8 and 6.1.1.4'
Cl Cl 0.1484 0.1585 'International Tables Vol C Tables 4.2.6.8 and 6.1.1.4'
Co Co 0.3494 0.9721 'International Tables Vol C Tables 4.2.6.8 and 6.1.1.4'

loop_
_geom_angle_atom_site_label_1
_geom_angle_atom_site_label_2
_geom_angle_atom_site_label_3
_geom_angle
_geom_angle_site_symmetry_1
_geom_angle_site_symmetry_3
N1 Co1 N1 180.0(2) . 2_655
N1 Co1 Cl1 90.0 . .
N1 Co1 Cl1 90.0 2_655 .
N1 Co1 Cl1 90.0 . 2_656
N1 Co1 Cl1 90.0 2_655 2_656
Cl1 Co1 Cl1 180.00(3) . 2_656
N1 Co1 Cl1 90.0 . 2_655
N1 Co1 Cl1 90.0 2_655 2_655
Cl1 Co1 Cl1 85.39(4) . 2_655
Cl1 Co1 Cl1 94.61(4) 2_656 2_655
N1 Co1 Cl1 90.0 . 1_556
N1 Co1 Cl1 90.0 2_655 1_556
Cl1 Co1 Cl1 94.61(4) . 1_556
Cl1 Co1 Cl1 85.39(4) 2_656 1_556
Cl1 Co1 Cl1 180.00(3) 2_655 1_556
Co1 Cl1 Co1 94.61(4) 1_554 .
C2 N1 C2 118.6(4) 7_546 .
C2 N1 Co1 120.7(2) 7_546 .
C2 N1 Co1 120.7(2) . .
N1 C2 C3 121.3(4) . .
N1 C2 H2 119.3 . .
C3 C2 H2 119.3 . .
C4 C3 C2 121.1(4) . .
C4 C3 Cl3 120.3(3) . .
C2 C3 Cl3 118.6(3) . .
C3 C4 C3 116.5(5) . 7_546
C3 C4 H4 121.8 . .
C3 C4 H4 121.8 7_546 .

loop_
_geom_bond_atom_site_label_1
_geom_bond_atom_site_label_2
_geom_bond_distance
_geom_bond_site_symmetry_2
Co1 N1 2.189(4) .
Co1 N1 2.189(4) 2_655
Co1 Cl1 2.4721(7) .
Co1 Cl1 2.4721(7) 2_656
Co1 Cl1 2.4721(7) 2_655
Co1 Cl1 2.4721(7) 1_556
Cl1 Co1 2.4721(7) 1_554
N1 C2 1.343(4) 7_546
N1 C2 1.343(4) .
C2 C3 1.377(5) .
C2 H2 0.9500 .
C3 C4 1.376(5) .
C3 Cl3 1.738(4) .
C4 C3 1.376(5) 7_546
C4 H4 0.9500 .

loop_
_geom_torsion_atom_site_label_1
_geom_torsion_atom_site_label_2
_geom_torsion_atom_site_label_3
_geom_torsion_atom_site_label_4
_geom_torsion
_geom_torsion_site_symmetry_1
_geom_torsion_site_symmetry_4
N1 Co1 Cl1 Co1 90.0 . 1_554
N1 Co1 Cl1 Co1 -90.0 2_655 1_554
Cl1 Co1 Cl1 Co1 0.0 2_655 1_554
Cl1 Co1 Cl1 Co1 180.0 1_556 1_554
Cl1 Co1 N1 C2 65.74(18) . 7_546
Cl1 Co1 N1 C2 -114.26(18) 2_656 7_546
Cl1 Co1 N1 C2 151.12(19) 2_655 7_546
Cl1 Co1 N1 C2 -28.88(19) 1_556 7_546
Cl1 Co1 N1 C2 -114.26(18) . .
Cl1 Co1 N1 C2 65.74(18) 2_656 .
Cl1 Co1 N1 C2 -28.88(19) 2_655 .
Cl1 Co1 N1 C2 151.12(19) 1_556 .
C2 N1 C2 C3 -0.7(3) 7_546 .
Co1 N1 C2 C3 179.3(3) . .
N1 C2 C3 C4 1.5(5) . .
N1 C2 C3 Cl3 -178.2(2) . .
C2 C3 C4 C3 -0.7(2) . 7_546
Cl3 C3 C4 C3 179.0(3) . 7_546
